data_2011294
loop_
_publ_author_name
'Ching, Nancy'
'Pan, Long'
'Huang, Xiaoying'
'Li, Jing'

_publ_section_title
;
 3,5-Pyrazoledicarboxylic acid monohydrate
;
_journal_issue 9
_journal_name_full 'Acta Crystallographica Section C'
_journal_page_first 1124
_journal_page_last 1125
_journal_paper_doi 10.1107/S0108270100007484
_journal_volume 56
_journal_year 2000
_chemical_formula_moiety 'C5 H4 N2 O4 , H2 O'
_chemical_formula_sum 'C5 H6 N2 O5'
_chemical_formula_weight 174.12
_chemical_name_systematic
;
 3,5-pyrazoledicarboxylic acid monohydrate
;
_space_group_IT_number 14
_symmetry_cell_setting monoclinic
_symmetry_space_group_name_Hall '-P 2yn'
_symmetry_space_group_name_H-M 'P 1 21/n 1'
_cell_angle_alpha 90.00
_cell_angle_beta 101.88(3)
_cell_angle_gamma 90.00
_cell_formula_units_Z 4
_cell_length_a 13.386(3)
_cell_length_b 3.7500(10)
_cell_length_c 14.350(3)
_cell_measurement_reflns_used 20
_cell_measurement_temperature 293(2)
_cell_measurement_theta_max 12.14
_cell_measurement_theta_min 7.09
_cell_volume 704.9(3)
_computing_cell_refinement CAD4/PC
_computing_data_collection 'CAD4/PC (Enraf-Nonius, 1992)'
_computing_data_reduction 'XCAD4/PC (Harms, 1997)'
_computing_molecular_graphics SCHAKAL92
_computing_publication_material CIF
_computing_structure_refinement 'SHELXL97 (Sheldrick, 1997)'
_computing_structure_solution 'SHELXS97 (Sheldrick, 1990)'
_diffrn_ambient_temperature 293(2)
_diffrn_measured_fraction_theta_full .859
_diffrn_measured_fraction_theta_max .859
_diffrn_measurement_device_type 'Enraf-Nonius CAD4'
_diffrn_measurement_method \w
_diffrn_radiation_monochromator graphite
_diffrn_radiation_source 'fine-focus sealed tube'
_diffrn_radiation_type MoK\a
_diffrn_radiation_wavelength .71073
_diffrn_reflns_av_R_equivalents .0435
_diffrn_reflns_av_sigmaI/netI .0521
_diffrn_reflns_limit_h_max 16
_diffrn_reflns_limit_h_min 0
_diffrn_reflns_limit_k_max 4
_diffrn_reflns_limit_k_min -4
_diffrn_reflns_limit_l_max 17
_diffrn_reflns_limit_l_min -17
_diffrn_reflns_number 2883
_diffrn_reflns_theta_full 26.01
_diffrn_reflns_theta_max 26.01
_diffrn_reflns_theta_min 2.33
_diffrn_standards_decay_% +-2.8
_diffrn_standards_interval_time 250
_diffrn_standards_number 3
_exptl_absorpt_coefficient_mu .149
_exptl_absorpt_correction_T_max 1.000
_exptl_absorpt_correction_T_min .959
_exptl_absorpt_correction_type psi-scan
_exptl_absorpt_process_details '(Kopfman & Hubber, 1968)'
_exptl_crystal_colour colorless
_exptl_crystal_density_diffrn 1.641
_exptl_crystal_density_method 'not measured'
_exptl_crystal_description columnar
_exptl_crystal_F_000 360
_exptl_crystal_size_max .30
_exptl_crystal_size_mid .10
_exptl_crystal_size_min .08
_refine_diff_density_max .171
_refine_diff_density_min -.230
_refine_ls_extinction_coef .0109(12)
_refine_ls_extinction_method 'SHELXL97 (Sheldrick, 1997)'
_refine_ls_goodness_of_fit_ref 1.175
_refine_ls_hydrogen_treatment mixed
_refine_ls_matrix_type full
_refine_ls_number_parameters 128
_refine_ls_number_reflns 1388
_refine_ls_number_restraints 1
_refine_ls_restrained_S_all 1.178
_refine_ls_R_factor_all .0845
_refine_ls_R_factor_gt .0401
_refine_ls_shift/su_max <0.001
_refine_ls_shift/su_mean .000
_refine_ls_structure_factor_coef Fsqd
_refine_ls_weighting_details 'w = 1/[\s^2^(Fo^2^)+0.2500P] where P=(Fo^2^+2Fc^2^)/3'
_refine_ls_weighting_scheme calc
_refine_ls_wR_factor_ref .0792
_reflns_number_gt 856
_reflns_number_total 1388
_reflns_threshold_expression I>2\s(I)
_cod_data_source_file bk1520.cif
_cod_data_source_block H3pdc
_cod_depositor_comments
;
The following automatic conversions were performed:

'_refine_ls_weighting_scheme' value 'calc w =
1/[\s^2^(Fo^2^)+0.2500P] where P=(Fo^2^+2Fc^2^)/3' was changed to
'calc'. New tag '_refine_ls_weighting_details' was created. The value
of the new tag was set to 'w = 1/[\s^2^(Fo^2^)+0.2500P] where
P=(Fo^2^+2Fc^2^)/3'.

Automatic conversion script
Id: cif_fix_values 3143 2015-03-26 13:38:13Z robertas 
;
_cod_original_sg_symbol_H-M 'P 21/n'
_cod_database_code 2011294
_cod_database_fobs_code 2011294

loop_
_symmetry_equiv_pos_as_xyz
'x, y, z'
'-x+1/2, y+1/2, -z+1/2'
'-x, -y, -z'
'x-1/2, -y-1/2, z-1/2'

loop_
_atom_site_label
_atom_site_fract_x
_atom_site_fract_y
_atom_site_fract_z
_atom_site_U_iso_or_equiv
_atom_site_adp_type
_atom_site_calc_flag
_atom_site_refinement_flags
_atom_site_occupancy
_atom_site_disorder_assembly
_atom_site_disorder_group
_atom_site_type_symbol
O1 .04455(12) .2049(6) .41802(10) .0640(6) Uani d . 1 . . O
O2 -.10649(12) -.0709(6) .39626(11) .0613(6) Uani d . 1 . . O
H1 -.0840(17) -.114(8) .4625(18) .074 Uiso d . 1 . . H
O3 -.11526(11) .2663(5) -.05303(10) .0558(6) Uani d . 1 . . O
O4 -.24032(12) -.0402(6) -.00896(11) .0553(5) Uani d . 1 . . O
H2 -.2596(17) -.077(8) -.0766(17) .066 Uiso d . 1 . . H
O5 -.29513(15) -.1326(7) -.19175(14) .0753(7) Uani d D 1 . . O
H3 -.360(2) -.065(9) -.212(2) .090 Uiso d . 1 . . H
H4 -.284(2) -.318(8) -.218(2) .090 Uiso d D 1 . . H
N1 .01692(13) .3323(6) .22830(11) .0443(5) Uani d . 1 . . N
N2 -.01893(13) .3347(6) .13467(12) .0424(5) Uani d . 1 . . N
H5 .0195(16) .434(7) .0970(15) .051 Uiso d . 1 . . H
C1 -.03493(18) .1021(7) .36728(15) .0459(6) Uani d . 1 . . C
C2 -.05516(16) .1631(7) .26339(14) .0395(6) Uani d . 1 . . C
C3 -.13674(17) .0613(7) .19199(15) .0405(6) Uani d . 1 . . C
H6 -.1937(15) -.071(7) .1979(15) .049 Uiso d . 1 . . H
C4 -.11019(15) .1748(7) .10941(14) .0383(6) Uani d . 1 . . C
C5 -.15587(16) .1420(7) .00769(14) .0409(6) Uani d . 1 . . C

loop_
_atom_site_aniso_label
_atom_site_aniso_U_11
_atom_site_aniso_U_22
_atom_site_aniso_U_33
_atom_site_aniso_U_12
_atom_site_aniso_U_13
_atom_site_aniso_U_23
O1 .0621(11) .0937(16) .0326(9) -.0169(12) .0016(8) .0089(10)
O2 .0631(11) .0884(15) .0329(8) -.0157(12) .0108(8) .0113(10)
O3 .0559(9) .0819(15) .0302(8) -.0125(10) .0101(8) .0047(9)
O4 .0504(9) .0793(14) .0339(8) -.0134(10) .0035(7) .0004(10)
O5 .0548(11) .1051(19) .0570(12) .0109(14) -.0096(9) -.0227(13)
N1 .0481(10) .0581(14) .0258(9) -.0007(11) .0055(8) .0033(10)
N2 .0453(11) .0573(14) .0256(9) .0000(11) .0092(8) .0058(10)
C1 .0504(13) .0543(17) .0333(12) -.0009(14) .0096(11) .0032(13)
C2 .0463(12) .0433(14) .0299(10) .0035(12) .0102(10) .0045(11)
C3 .0430(12) .0458(16) .0331(11) .0014(12) .0087(10) .0028(11)
C4 .0400(11) .0413(14) .0330(11) .0034(12) .0062(9) .0008(11)
C5 .0414(12) .0482(15) .0322(11) .0055(13) .0052(10) .0024(12)

loop_
_atom_type_symbol
_atom_type_description
_atom_type_scat_dispersion_real
_atom_type_scat_dispersion_imag
_atom_type_scat_source
C C .0033 .0016 'International Tables Vol C Tables 4.2.6.8 and 6.1.1.4'
H H .0000 .0000 'International Tables Vol C Tables 4.2.6.8 and 6.1.1.4'
N N .0061 .0033 'International Tables Vol C Tables 4.2.6.8 and 6.1.1.4'
O O .0106 .0060 'International Tables Vol C Tables 4.2.6.8 and 6.1.1.4'

loop_
_geom_angle_atom_site_label_1
_geom_angle_atom_site_label_2
_geom_angle_atom_site_label_3
_geom_angle
_geom_angle_publ_flag
C1 O2 H1 107.7(15) ?
C5 O4 H2 107.7(14) ?
H3 O5 H4 111(3) ?
N2 N1 C2 104.20(18) y
N1 N2 C4 112.88(18) y
N1 N2 H5 118.6(14) ?
C4 N2 H5 128.5(14) ?
O1 C1 O2 125.3(2) y
O1 C1 C2 120.6(2) y
O2 C1 C2 114.1(2) y
N1 C2 C3 111.82(18) y
N1 C2 C1 117.2(2) y
C3 C2 C1 130.9(2) y
C4 C3 C2 104.3(2) y
C4 C3 H6 127.5(13) ?
C2 C3 H6 128.0(13) ?
N2 C4 C3 106.77(19) y
N2 C4 C5 118.43(18) y
C3 C4 C5 134.7(2) y
O3 C5 O4 124.9(2) y
O3 C5 C4 121.8(2) y
O4 C5 C4 113.30(19) y

loop_
_geom_bond_atom_site_label_1
_geom_bond_atom_site_label_2
_geom_bond_site_symmetry_2
_geom_bond_distance
_geom_bond_publ_flag
O1 C1 . 1.221(3) y
O2 C1 . 1.294(3) y
O2 H1 . .95(3) ?
O3 C5 . 1.211(2) y
O4 C5 . 1.300(3) y
O4 H2 . .96(2) ?
O5 H3 . .90(3) ?
O5 H4 . .82(3) ?
N1 N2 . 1.330(2) y
N1 C2 . 1.337(3) y
N2 C4 . 1.342(3) y
N2 H5 . .90(2) ?
C1 C2 . 1.477(3) y
C2 C3 . 1.388(3) y
C3 C4 . 1.373(3) y
C3 H6 . .93(2) ?
C4 C5 . 1.467(3) y

loop_
_geom_hbond_atom_site_label_D
_geom_hbond_atom_site_label_H
_geom_hbond_atom_site_label_A
_geom_hbond_site_symmetry_A
_geom_hbond_distance_DH
_geom_hbond_distance_HA
_geom_hbond_distance_DA
_geom_hbond_angle_DHA
_geom_hbond_publ_flag
O2 H1 O1 3_556 .95(3) 1.72(3) 2.671(2) 178(3) y
O4 H2 O5 . .96(2) 1.64(2) 2.597(3) 178(2) y
O5 H3 N1 4_565 .90(3) 1.90(3) 2.780(3) 165(3) y
O5 H4 O5 2_444 .82(3) 2.18(3) 2.933(3) 153(3) y
N2 H5 O3 3_565 .90(2) 1.91(2) 2.776(2) 162(2) y

loop_
_geom_torsion_atom_site_label_1
_geom_torsion_atom_site_label_2
_geom_torsion_atom_site_label_3
_geom_torsion_atom_site_label_4
_geom_torsion
C2 N1 N2 C4 .0(3)
N2 N1 C2 C3 -.5(3)
N2 N1 C2 C1 177.2(2)
O1 C1 C2 N1 .3(4)
O2 C1 C2 N1 -178.3(2)
O1 C1 C2 C3 177.4(3)
O2 C1 C2 C3 -1.2(4)
N1 C2 C3 C4 .7(3)
C1 C2 C3 C4 -176.5(3)
N1 N2 C4 C3 .4(3)
N1 N2 C4 C5 -176.8(2)
C2 C3 C4 N2 -.7(3)
C2 C3 C4 C5 175.9(3)
N2 C4 C5 O3 -2.8(4)
C3 C4 C5 O3 -179.0(3)
N2 C4 C5 O4 175.1(2)
C3 C4 C5 O4 -1.1(4)

loop_
_cod_related_entry_id
_cod_related_entry_database
_cod_related_entry_code
1 ChemSpider 2005919
